data_1577368
loop_
_publ_author_name
'Nahon, Emily'
'Nelmes, Gareth R.'
'Dallerba, Elena'
'Lim, Li Feng'
'Cox, Nicholas'
'McMullin, Claire L.'
'Massi, Massimiliano'
'Kallmeier, Fabian'
'Hicks, Jamie'

_publ_section_title
;
 Xanthene-to-fluorene skeletal editing <i>via</i> oxygen deletion mediated
 by boron and aluminium radicals.
;
_journal_issue 21
_journal_name_full 'Chemical science'
_journal_page_first 10755
_journal_page_last 10761
_journal_paper_doi 10.1039/d6sc01056c
_journal_volume 17
_journal_year 2026
_chemical_formula_moiety 'C47 H62 B Br N2 O, C6 H6'
_chemical_formula_sum 'C53 H68 B Br N2 O'
_chemical_formula_weight 839.81
_space_group_crystal_system monoclinic
_space_group_IT_number 4
_space_group_name_Hall 'P 2yb'
_space_group_name_H-M_alt 'P 1 21 1'
_atom_sites_solution_hydrogens geom
_atom_sites_solution_primary dual
_audit_creation_date 2023-05-01
_audit_creation_method
;
Olex2 1.5
(compiled 2022.04.07 svn.rca3783a0 for OlexSys, GUI svn.r6498)
;
_audit_update_record
;
2025-12-11 deposited with the CCDC.	2026-04-17 downloaded from the CCDC.
;
_cell_angle_alpha 90
_cell_angle_beta 111.939(2)
_cell_angle_gamma 90
_cell_formula_units_Z 2
_cell_length_a 10.5889(2)
_cell_length_b 20.4928(3)
_cell_length_c 11.9029(3)
_cell_measurement_reflns_used 16619
_cell_measurement_temperature 150.01(10)
_cell_measurement_theta_max 77.9870
_cell_measurement_theta_min 3.9910
_cell_volume 2395.84(9)
_computing_cell_refinement 'CrysAlisPro 1.171.42.85a (Rigaku OD, 2023)'
_computing_data_collection 'CrysAlisPro 1.171.42.85a (Rigaku OD, 2023)'
_computing_data_reduction 'CrysAlisPro 1.171.42.85a (Rigaku OD, 2023)'
_computing_molecular_graphics 'Olex2 1.5 (Dolomanov et al., 2009)'
_computing_publication_material 'Olex2 1.5 (Dolomanov et al., 2009)'
_computing_structure_refinement 'SHELXL 2018/3 (Sheldrick, 2015)'
_computing_structure_solution 'SHELXT 2018/2 (Sheldrick, 2018)'
_diffrn_ambient_environment N~2~
_diffrn_ambient_temperature 150.01(10)
_diffrn_detector 'Hybrid Pixel Array Detector'
_diffrn_detector_area_resol_mean 10.0000
_diffrn_detector_type HyPix
_diffrn_measured_fraction_theta_full 1.000
_diffrn_measured_fraction_theta_max 0.983
_diffrn_measurement_details
;
List of Runs (angles in degrees, time in seconds):

  # Type    Start    End  Width  t~exp~   \w     \q     \k     \f   Frames
#--------------------------------------------------------------------------
  1  \w    -19.00  19.00   0.50    0.50    --  -46.45  65.00 110.00   76
  2  \w   -119.00 -30.00   0.50    0.50    --  -46.45 -65.00 -24.00  178
  3  \w     49.00  74.00   0.50    0.50    --   46.45  65.00 110.00   50
  4  \w     10.00  36.00   0.50    0.50    --   46.45 -65.00 -24.00   52
  5  \w     39.00  83.00   0.50    0.50    --  107.75 -65.00 -24.00   88
  6  \w     93.00 177.00   0.50    0.50    --  107.75  65.00 110.00  168
  7  \w     -8.00  30.00   0.50    0.50    --  -46.45  19.00 -90.00   76
  8  \w     -8.00  26.00   0.50    0.50    --  -46.45  19.00  60.00   68
  9  \w      0.00  26.00   0.50    0.50    --  -46.45  38.00 -90.00   52
 10  \w     -7.00  27.00   0.50    0.50    --  -46.45  19.00-120.00   68
 11  \w      0.00  28.00   0.50    0.50    --  -46.45  19.00  90.00   56
 12  \w     35.00  62.00   0.50    0.50    --  107.75 -45.00  30.00   54
 13  \w     33.00  58.00   0.50    0.50    --  107.75 -30.00 120.00   50
 14  \w     33.00  59.00   0.50    0.50    --  107.75 -30.00  30.00   52
 15  \w     35.00  93.00   0.50    0.50    --  107.75 -61.00  90.00  116
 16  \w     80.00 111.00   0.50    0.50    --  107.75 -77.00-120.00   62
 17  \w     42.00 102.00   0.50    0.50    --  107.75 -95.00 -30.00  120
 18  \w    147.00 173.00   0.50    0.50    --  107.75  61.00  30.00   52
 19  \w     41.00  67.00   0.50    0.50    --  107.75 -45.00-180.00   52
 20  \w     42.00  92.00   0.50    0.50    --  107.75 -61.00  30.00  100
 21  \w     98.00 159.00   0.50    0.50    --  107.75  45.00-150.00  122
 22  \w     42.00  71.00   0.50    0.50    --  107.75 -77.00-120.00   58
 23  \w     43.00  88.00   0.50    0.50    --  107.75 -61.00 120.00   90
 24  \w    106.00 138.00   0.50    0.50    --  107.75  15.00  60.00   64
 25  \w    148.00 173.00   0.50    0.50    --  107.75  15.00  60.00   50
 26  \w     92.00 134.00   0.50    0.50    --  107.75  61.00  30.00   84
 27  \w     32.00  58.00   0.50    0.50    --  107.75 -30.00  60.00   52
 28  \w     32.00  58.00   0.50    0.50    --  107.75 -30.00 150.00   52
 29  \w     35.00  60.00   0.50    0.50    --  107.75 -45.00-150.00   50
 30  \w     36.00  73.00   0.50    0.50    --  107.75 -45.00 120.00   74
;
_diffrn_measurement_device 'four-circle diffractometer'
_diffrn_measurement_device_type 'SuperNova, Dual, Cu at home/near, HyPix'
_diffrn_measurement_method '\w scans'
_diffrn_orient_matrix_type 'CrysAlisPro convention (1999,Acta A55,543-557)'
_diffrn_orient_matrix_UB_11 0.1272684000
_diffrn_orient_matrix_UB_12 0.0412179000
_diffrn_orient_matrix_UB_13 0.0158254000
_diffrn_orient_matrix_UB_21 -0.0205740000
_diffrn_orient_matrix_UB_22 0.0385135000
_diffrn_orient_matrix_UB_23 0.1029532000
_diffrn_orient_matrix_UB_31 0.0894144000
_diffrn_orient_matrix_UB_32 -0.0497278000
_diffrn_orient_matrix_UB_33 0.0927702000
_diffrn_radiation_monochromator mirror
_diffrn_radiation_probe x-ray
_diffrn_radiation_type 'Cu K\a'
_diffrn_radiation_wavelength 1.54184
_diffrn_reflns_av_R_equivalents 0.0473
_diffrn_reflns_av_unetI/netI 0.0372
_diffrn_reflns_Laue_measured_fraction_full 1.000
_diffrn_reflns_Laue_measured_fraction_max 0.983
_diffrn_reflns_limit_h_max 13
_diffrn_reflns_limit_h_min -12
_diffrn_reflns_limit_k_max 24
_diffrn_reflns_limit_k_min -25
_diffrn_reflns_limit_l_max 15
_diffrn_reflns_limit_l_min -15
_diffrn_reflns_number 18834
_diffrn_reflns_point_group_measured_fraction_full 0.864
_diffrn_reflns_point_group_measured_fraction_max 0.824
_diffrn_reflns_theta_full 67.684
_diffrn_reflns_theta_max 78.046
_diffrn_reflns_theta_min 4.004
_diffrn_source 'micro-focus sealed X-ray tube'
_diffrn_source_type 'SuperNova (Cu) X-ray Source'
_exptl_absorpt_coefficient_mu 1.444
_exptl_absorpt_correction_T_max 1.00000
_exptl_absorpt_correction_T_min 0.32059
_exptl_absorpt_correction_type multi-scan
_exptl_absorpt_process_details
;
CrysAlisPro 1.171.42.85a (Rigaku Oxford Diffraction, 2023)
Empirical absorption correction using spherical harmonics,
implemented in SCALE3 ABSPACK scaling algorithm.
;
_exptl_crystal_colour colourless
_exptl_crystal_colour_primary colourless
_exptl_crystal_density_diffrn 1.164
_exptl_crystal_description plate
_exptl_crystal_F_000 896
_exptl_crystal_size_max 1
_exptl_crystal_size_mid 0.5
_exptl_crystal_size_min 0.15
_refine_diff_density_max 0.646
_refine_diff_density_min -0.957
_refine_diff_density_rms 0.072
_refine_ls_abs_structure_details
;
 Flack x determined using 3111 quotients [(I+)-(I-)]/[(I+)+(I-)]
 (Parsons, Flack and Wagner, Acta Cryst. B69 (2013) 249-259).
;
_refine_ls_abs_structure_Flack -0.039(14)
_refine_ls_extinction_method none
_refine_ls_goodness_of_fit_ref 1.069
_refine_ls_hydrogen_treatment constr
_refine_ls_matrix_type full
_refine_ls_number_parameters 601
_refine_ls_number_reflns 8454
_refine_ls_number_restraints 169
_refine_ls_restrained_S_all 1.075
_refine_ls_R_factor_all 0.0452
_refine_ls_R_factor_gt 0.0446
_refine_ls_shift/su_max 0.000
_refine_ls_shift/su_mean 0.000
_refine_ls_structure_factor_coef Fsqd
_refine_ls_weighting_details 'w=1/[\s^2^(Fo^2^)+(0.0959P)^2^+0.3253P] where P=(Fo^2^+2Fc^2^)/3'
_refine_ls_weighting_scheme calc
_refine_ls_wR_factor_gt 0.1244
_refine_ls_wR_factor_ref 0.1255
_reflns_Friedel_coverage 0.630
_reflns_Friedel_fraction_full 0.720
_reflns_Friedel_fraction_max 0.656
_reflns_number_gt 8275
_reflns_number_total 8454
_reflns_threshold_expression 'I > 2\s(I)'
_cod_data_source_file d6sc01056c2.cif
_cod_data_source_block 1-Br
_cod_database_code 1577368
_shelx_shelxl_version_number 2018/3
_chemical_oxdiff_formula 'C60 H60 N2 B O Br'
_shelx_space_group_comment
;
The symmetry employed for this shelxl refinement is uniquely defined
by the following loop, which should always be used as a source of
symmetry information in preference to the above space-group names.
They are only intended as comments.
;
_shelx_estimated_absorpt_t_max 0.813
_shelx_estimated_absorpt_t_min 0.326
_olex2_refinement_description
;
1. Restrained distances
 C21A-C20 = C22-C20 = C22A-C20 = C23A-C20 = C23-C20 = C21-C20
 1.53 with sigma of 0.008
 C21A-C22A = C22A-C23A = C23A-C21A
 2.5 with sigma of 0.008
 C21-C22 = C22-C23 = C23-C21
 2.5 with sigma of 0.008
2. Uiso/Uaniso restraints and constraints
C20 \\sim C21 \\sim C22 \\sim C23 \\sim C21A \\sim C22A \\sim C23A: within 2A
with sigma of 0.005 and sigma for terminal atoms of 0.01 within 2A
C53 \\sim C48 \\sim C49 \\sim C50 \\sim C51 \\sim C52: within 2A with sigma of
0.005 and sigma for terminal atoms of 0.01 within 2A
C50A \\sim C51A \\sim C52A \\sim C53A \\sim C48A \\sim C49A: within 2A with
sigma of 0.005 and sigma for terminal atoms of 0.01 within 2A
Uanis(C21) \\sim Ueq, Uanis(C22) \\sim Ueq: with sigma of 0.005 and sigma for
terminal atoms of 0.01
3. Others
 Sof(C22A)=Sof(H22D)=Sof(H22E)=Sof(H22F)=Sof(C23A)=Sof(H23D)=Sof(H23E)=
 Sof(H23F)=Sof(C21A)=Sof(H21D)=Sof(H21E)=Sof(H21F)=1-FVAR(1)
 Sof(C23)=Sof(H23A)=Sof(H23B)=Sof(H23C)=Sof(C22)=Sof(H22A)=Sof(H22B)=Sof(H22C)=
 Sof(C21)=Sof(H21A)=Sof(H21B)=Sof(H21C)=FVAR(1)
 Sof(C51A)=Sof(H51A)=Sof(C52A)=Sof(H52A)=Sof(C53A)=Sof(H53A)=Sof(C48A)=
 Sof(H48A)=Sof(C49A)=Sof(H49A)=Sof(C50A)=Sof(H50A)=1-FVAR(2)
 Sof(C53)=Sof(H53)=Sof(C48)=Sof(H48)=Sof(C49)=Sof(H49)=Sof(C50)=Sof(H50)=
 Sof(C51)=Sof(H51)=Sof(C52)=Sof(H52)=FVAR(2)
4.a Ternary CH refined with riding coordinates:
 C42(H42), C33(H33), C45(H45), C30(H30)
4.b Aromatic/amide H refined with riding coordinates:
 C11(H11), C38(H38), C3(H3), C40(H40), C5(H5), C39(H39), C26(H26), C9(H9),
 C28(H28), C27(H27), C53(H53), C48(H48), C49(H49), C50(H50), C51(H51), C52(H52),
  C51A(H51A), C52A(H52A), C53A(H53A), C48A(H48A), C49A(H49A), C50A(H50A)
4.c Fitted hexagon refined as free rotating group:
 C53(C48,C49,C50,C51,C52), C51A(C52A,C53A,C48A,C49A,C50A)
4.d Idealised Me refined as rotating group:
 C18(H18A,H18B,H18C), C44(H44A,H44B,H44C), C19(H19A,H19B,H19C), C35(H35A,H35B,
 H35C), C34(H34A,H34B,H34C), C46(H46A,H46B,H46C), C43(H43A,H43B,H43C), C23(H23A,
 H23B,H23C), C32(H32A,H32B,H32C), C15(H15A,H15B,H15C), C31(H31A,H31B,H31C),
 C17(H17A,H17B,H17C), C47(H47A,H47B,H47C), C16(H16A,H16B,H16C), C22(H22A,H22B,
 H22C), C21(H21A,H21B,H21C), C22A(H22D,H22E,H22F), C23A(H23D,H23E,H23F),
 C21A(H21D,H21E,H21F)
;
_olex2_submission_special_instructions 'No special instructions were received'
_oxdiff_exptl_absorpt_empirical_details
;
Empirical correction (ABSPACK) includes:
- Absorption correction using spherical harmonics
- Frame scaling
;
_oxdiff_exptl_absorpt_empirical_full_max 2.727
_oxdiff_exptl_absorpt_empirical_full_min 0.382

loop_
_space_group_symop_operation_xyz
'x, y, z'
'-x, y+1/2, -z'

loop_
_atom_site_label
_atom_site_type_symbol
_atom_site_fract_x
_atom_site_fract_y
_atom_site_fract_z
_atom_site_U_iso_or_equiv
_atom_site_adp_type
_atom_site_occupancy
_atom_site_site_symmetry_order
_atom_site_calc_flag
_atom_site_refinement_flags_posn
_atom_site_refinement_flags_adp
_atom_site_refinement_flags_occupancy
_atom_site_disorder_assembly
_atom_site_disorder_group
Br1 Br 0.75819(4) 0.57101(2) -0.02851(3) 0.02891(12) Uani 1 1 d . . . . .
O1 O 0.9322(2) 0.46106(12) 0.3119(2) 0.0211(5) Uani 1 1 d . . . . .
N2 N 0.8160(3) 0.57775(15) 0.2252(2) 0.0195(5) Uani 1 1 d . . . . .
N1 N 0.7078(3) 0.46690(15) 0.1077(3) 0.0212(6) Uani 1 1 d . . . . .
C10 C 0.9178(4) 0.5962(2) 0.5624(3) 0.0269(7) Uani 1 1 d . . . . .
C11 C 0.8748(4) 0.61286(18) 0.4403(3) 0.0247(7) Uani 1 1 d . . . . .
H11 H 0.847008 0.656376 0.415887 0.030 Uiso 1 1 calc R U . . .
C1 C 0.8281(3) 0.41821(17) 0.3037(3) 0.0210(6) Uani 1 1 d . . . . .
C38 C 0.7067(4) 0.7515(2) 0.1569(4) 0.0314(8) Uani 1 1 d . . . . .
H38 H 0.628966 0.778096 0.143818 0.038 Uiso 1 1 calc R U . . .
C2 C 0.7134(3) 0.42052(17) 0.1997(3) 0.0209(6) Uani 1 1 d . . . . .
C12 C 0.8720(3) 0.5664(2) 0.3530(3) 0.0206(6) Uani 1 1 d . . . . .
C36 C 0.8169(3) 0.64733(17) 0.1988(3) 0.0203(6) Uani 1 1 d . . . . .
C3 C 0.6090(4) 0.37630(18) 0.1925(3) 0.0245(7) Uani 1 1 d . . . . .
H3 H 0.531472 0.373118 0.119260 0.029 Uiso 1 1 calc R U . . .
C37 C 0.6995(4) 0.68447(19) 0.1762(3) 0.0246(7) Uani 1 1 d . . . . .
C6 C 0.8361(4) 0.38596(17) 0.4097(3) 0.0233(7) Uani 1 1 d . . . . .
C13 C 0.9281(3) 0.50650(18) 0.3964(3) 0.0214(6) Uani 1 1 d . . . . .
C41 C 0.9403(4) 0.67546(19) 0.2031(3) 0.0242(7) Uani 1 1 d . . . . .
C8 C 0.9499(3) 0.48430(18) 0.5130(3) 0.0231(7) Uani 1 1 d . . . . .
C40 C 0.9401(4) 0.74204(19) 0.1799(3) 0.0294(8) Uani 1 1 d . . . . .
H40 H 1.021067 0.762066 0.179895 0.035 Uiso 1 1 calc R U . . .
C24 C 0.6602(4) 0.43610(17) -0.0109(3) 0.0245(7) Uani 1 1 d . . . . .
C5 C 0.7299(4) 0.34392(18) 0.3997(3) 0.0268(7) Uani 1 1 d . . . . .
H5 H 0.733252 0.319071 0.468154 0.032 Uiso 1 1 calc R U . . .
C39 C 0.8250(4) 0.7796(2) 0.1567(4) 0.0338(8) Uani 1 1 d . . . . .
H39 H 0.827161 0.824909 0.140623 0.041 Uiso 1 1 calc R U . . .
C7 C 0.9502(4) 0.40928(18) 0.5269(3) 0.0261(7) Uani 1 1 d . . . . .
C18 C 1.0880(4) 0.3797(2) 0.5374(4) 0.0344(8) Uani 1 1 d . . . . .
H18A H 1.082498 0.331983 0.538951 0.052 Uiso 1 1 calc R U . . .
H18B H 1.159359 0.395003 0.612265 0.052 Uiso 1 1 calc R U . . .
H18C H 1.109649 0.393279 0.467739 0.052 Uiso 1 1 calc R U . . .
C20 C 0.9199(5) 0.6475(2) 0.6581(4) 0.0406(10) Uani 1 1 d D U . . .
C44 C 1.1784(4) 0.6603(3) 0.3534(4) 0.0458(11) Uani 1 1 d . . . . .
H44A H 1.199384 0.706266 0.345444 0.069 Uiso 1 1 calc R U . . .
H44B H 1.261215 0.634105 0.372176 0.069 Uiso 1 1 calc R U . . .
H44C H 1.143883 0.655737 0.418707 0.069 Uiso 1 1 calc R U . . .
C19 C 0.9193(4) 0.3904(2) 0.6384(3) 0.0323(8) Uani 1 1 d . . . . .
H19A H 0.830218 0.407910 0.630440 0.048 Uiso 1 1 calc R U . . .
H19B H 0.989625 0.408424 0.711224 0.048 Uiso 1 1 calc R U . . .
H19C H 0.918177 0.342736 0.644928 0.048 Uiso 1 1 calc R U . . .
C25 C 0.5266(4) 0.44572(19) -0.0939(3) 0.0287(8) Uani 1 1 d . . . . .
C14 C 0.5054(4) 0.2885(2) 0.2862(4) 0.0329(8) Uani 1 1 d . . . . .
C26 C 0.4845(5) 0.4116(2) -0.2037(4) 0.0374(9) Uani 1 1 d . . . . .
H26 H 0.394188 0.417234 -0.260637 0.045 Uiso 1 1 calc R U . . .
C9 C 0.9473(4) 0.5305(2) 0.5965(3) 0.0264(7) Uani 1 1 d . . . . .
H9 H 0.965628 0.517815 0.677874 0.032 Uiso 1 1 calc R U . . .
C28 C 0.7028(5) 0.3621(2) -0.1502(4) 0.0370(9) Uani 1 1 d . . . . .
H28 H 0.762212 0.333537 -0.169809 0.044 Uiso 1 1 calc R U . . .
C4 C 0.6170(4) 0.33735(18) 0.2899(3) 0.0256(7) Uani 1 1 d . . . . .
C42 C 1.0705(4) 0.6367(2) 0.2344(3) 0.0290(7) Uani 1 1 d . . . . .
H42 H 1.049332 0.590146 0.245722 0.035 Uiso 1 1 calc R U . . .
C33 C 0.4275(4) 0.4942(2) -0.0728(4) 0.0339(8) Uani 1 1 d . . . . .
H33 H 0.476537 0.517879 0.004784 0.041 Uiso 1 1 calc R U . . .
C35 C 0.3802(5) 0.5443(3) -0.1755(5) 0.0457(11) Uani 1 1 d . . . . .
H35A H 0.459216 0.561431 -0.189887 0.069 Uiso 1 1 calc R U . . .
H35B H 0.333209 0.580227 -0.152915 0.069 Uiso 1 1 calc R U . . .
H35C H 0.317707 0.523409 -0.249413 0.069 Uiso 1 1 calc R U . . .
C45 C 0.5662(4) 0.6560(2) 0.1736(4) 0.0309(8) Uani 1 1 d . . . . .
H45 H 0.576871 0.607451 0.179314 0.037 Uiso 1 1 calc R U . . .
C30 C 0.8986(4) 0.3877(2) 0.0451(4) 0.0330(8) Uani 1 1 d . . . . .
H30 H 0.914561 0.416625 0.116765 0.040 Uiso 1 1 calc R U . . .
C29 C 0.7509(4) 0.3956(2) -0.0391(3) 0.0269(8) Uani 1 1 d . . . . .
C34 C 0.3033(4) 0.4605(3) -0.0632(5) 0.0470(11) Uani 1 1 d . . . . .
H34A H 0.252915 0.437702 -0.139205 0.070 Uiso 1 1 calc R U . . .
H34B H 0.244234 0.493113 -0.047623 0.070 Uiso 1 1 calc R U . . .
H34C H 0.333214 0.428901 0.003486 0.070 Uiso 1 1 calc R U . . .
C46 C 0.5310(5) 0.6786(3) 0.2810(4) 0.0440(11) Uani 1 1 d . . . . .
H46A H 0.604455 0.666063 0.356803 0.066 Uiso 1 1 calc R U . . .
H46B H 0.445820 0.657993 0.276730 0.066 Uiso 1 1 calc R U . . .
H46C H 0.520320 0.726107 0.278143 0.066 Uiso 1 1 calc R U . . .
C27 C 0.5718(6) 0.3700(2) -0.2307(4) 0.0434(11) Uani 1 1 d . . . . .
H27 H 0.540951 0.346854 -0.305187 0.052 Uiso 1 1 calc R U . . .
C43 C 1.1250(4) 0.6388(3) 0.1317(4) 0.0419(10) Uani 1 1 d . . . . .
H43A H 1.053657 0.624388 0.056009 0.063 Uiso 1 1 calc R U . . .
H43B H 1.204014 0.609896 0.151374 0.063 Uiso 1 1 calc R U . . .
H43C H 1.151995 0.683569 0.122013 0.063 Uiso 1 1 calc R U . . .
C23 C 0.8009(19) 0.6928(12) 0.631(2) 0.054(4) Uani 0.157(7) 1 d D U P A 1
H23A H 0.831234 0.737848 0.629075 0.081 Uiso 0.157(7) 1 calc R U P A 1
H23B H 0.762161 0.688361 0.693114 0.081 Uiso 0.157(7) 1 calc R U P A 1
H23C H 0.731656 0.681722 0.551399 0.081 Uiso 0.157(7) 1 calc R U P A 1
C32 C 0.9955(5) 0.4091(3) -0.0159(5) 0.0452(11) Uani 1 1 d . . . . .
H32A H 0.983872 0.380679 -0.085193 0.068 Uiso 1 1 calc R U . . .
H32B H 1.089612 0.406248 0.042285 0.068 Uiso 1 1 calc R U . . .
H32C H 0.975218 0.454316 -0.043875 0.068 Uiso 1 1 calc R U . . .
C15 C 0.3825(5) 0.2918(3) 0.1674(5) 0.0537(14) Uani 1 1 d . . . . .
H15A H 0.337932 0.334330 0.160772 0.081 Uiso 1 1 calc R U . . .
H15B H 0.318174 0.257092 0.165484 0.081 Uiso 1 1 calc R U . . .
H15C H 0.412558 0.286222 0.099412 0.081 Uiso 1 1 calc R U . . .
C31 C 0.9289(6) 0.3176(3) 0.0915(5) 0.0529(13) Uani 1 1 d . . . . .
H31A H 0.863790 0.304312 0.127890 0.079 Uiso 1 1 calc R U . . .
H31B H 1.021569 0.315129 0.152429 0.079 Uiso 1 1 calc R U . . .
H31C H 0.920692 0.288492 0.023799 0.079 Uiso 1 1 calc R U . . .
C17 C 0.4580(6) 0.3022(3) 0.3906(5) 0.0518(13) Uani 1 1 d . . . . .
H17A H 0.534609 0.296605 0.467869 0.078 Uiso 1 1 calc R U . . .
H17B H 0.385019 0.271753 0.386393 0.078 Uiso 1 1 calc R U . . .
H17C H 0.423989 0.347070 0.384247 0.078 Uiso 1 1 calc R U . . .
C47 C 0.4488(4) 0.6715(3) 0.0533(4) 0.0488(12) Uani 1 1 d . . . . .
H47A H 0.429190 0.718350 0.049013 0.073 Uiso 1 1 calc R U . . .
H47B H 0.367496 0.647043 0.048837 0.073 Uiso 1 1 calc R U . . .
H47C H 0.474932 0.658931 -0.014438 0.073 Uiso 1 1 calc R U . . .
C16 C 0.5649(6) 0.2191(2) 0.3002(5) 0.0498(12) Uani 1 1 d . . . . .
H16A H 0.601889 0.211306 0.237241 0.075 Uiso 1 1 calc R U . . .
H16B H 0.492971 0.187267 0.292065 0.075 Uiso 1 1 calc R U . . .
H16C H 0.637639 0.214658 0.380169 0.075 Uiso 1 1 calc R U . . .
B1 B 0.7639(4) 0.5318(2) 0.1254(3) 0.0204(7) Uani 1 1 d . . . . .
C22 C 1.0442(18) 0.6872(12) 0.652(2) 0.048(4) Uani 0.157(7) 1 d D U P A 1
H22A H 1.123860 0.658604 0.672888 0.072 Uiso 0.157(7) 1 calc R U P A 1
H22B H 1.064641 0.723711 0.709096 0.072 Uiso 0.157(7) 1 calc R U P A 1
H22C H 1.021535 0.704129 0.569570 0.072 Uiso 0.157(7) 1 calc R U P A 1
C21 C 0.966(3) 0.6188(13) 0.7854(15) 0.052(4) Uani 0.157(7) 1 d D U P A 1
H21A H 0.895575 0.589098 0.790460 0.077 Uiso 0.157(7) 1 calc R U P A 1
H21B H 0.980160 0.654139 0.844369 0.077 Uiso 0.157(7) 1 calc R U P A 1
H21C H 1.051054 0.594748 0.803134 0.077 Uiso 0.157(7) 1 calc R U P A 1
C53 C 0.4637(12) 0.5129(6) 0.5278(6) 0.061(3) Uani 0.55(2) 1 d G U P B 1
H53 H 0.494058 0.521626 0.612220 0.073 Uiso 0.55(2) 1 calc R U P B 1
C48 C 0.5560(6) 0.5133(5) 0.4700(13) 0.059(3) Uani 0.55(2) 1 d G U P B 1
H48 H 0.649401 0.522169 0.514805 0.071 Uiso 0.55(2) 1 calc R U P B 1
C49 C 0.5115(14) 0.5005(5) 0.3465(14) 0.056(3) Uani 0.55(2) 1 d G U P B 1
H49 H 0.574591 0.500770 0.306966 0.067 Uiso 0.55(2) 1 calc R U P B 1
C50 C 0.3748(16) 0.4875(5) 0.2809(7) 0.059(3) Uani 0.55(2) 1 d G U P B 1
H50 H 0.344436 0.478828 0.196540 0.070 Uiso 0.55(2) 1 calc R U P B 1
C51 C 0.2825(7) 0.4872(6) 0.3388(10) 0.061(3) Uani 0.55(2) 1 d G U P B 1
H51 H 0.189091 0.478285 0.293952 0.073 Uiso 0.55(2) 1 calc R U P B 1
C52 C 0.3270(10) 0.4999(6) 0.4622(10) 0.061(3) Uani 0.55(2) 1 d G U P B 1
H52 H 0.263899 0.499683 0.501792 0.073 Uiso 0.55(2) 1 calc R U P B 1
C22A C 1.0489(7) 0.6429(3) 0.7684(5) 0.0601(19) Uani 0.843(7) 1 d D U P A 2
H22D H 1.055293 0.599541 0.804827 0.090 Uiso 0.843(7) 1 calc R U P A 2
H22E H 1.048092 0.676216 0.827233 0.090 Uiso 0.843(7) 1 calc R U P A 2
H22F H 1.127383 0.649990 0.745159 0.090 Uiso 0.843(7) 1 calc R U P A 2
C23A C 0.7963(6) 0.6331(3) 0.6966(6) 0.0533(15) Uani 0.843(7) 1 d D U P A 2
H23D H 0.711327 0.636187 0.625524 0.080 Uiso 0.843(7) 1 calc R U P A 2
H23E H 0.795070 0.665115 0.757381 0.080 Uiso 0.843(7) 1 calc R U P A 2
H23F H 0.805269 0.589128 0.730929 0.080 Uiso 0.843(7) 1 calc R U P A 2
C21A C 0.8997(6) 0.7173(2) 0.6080(5) 0.0437(13) Uani 0.843(7) 1 d D U P A 2
H21D H 0.972172 0.728030 0.578679 0.066 Uiso 0.843(7) 1 calc R U P A 2
H21E H 0.902734 0.747829 0.672352 0.066 Uiso 0.843(7) 1 calc R U P A 2
H21F H 0.811128 0.720611 0.541076 0.066 Uiso 0.843(7) 1 calc R U P A 2
C51A C 0.3245(12) 0.4878(5) 0.2730(6) 0.042(3) Uani 0.45(2) 1 d G U P B 2
H51A H 0.262815 0.483415 0.191466 0.050 Uiso 0.45(2) 1 calc R U P B 2
C52A C 0.2777(6) 0.4820(6) 0.3672(11) 0.046(3) Uani 0.45(2) 1 d G U P B 2
H52A H 0.184024 0.473778 0.350062 0.055 Uiso 0.45(2) 1 calc R U P B 2
C53A C 0.3679(14) 0.4884(7) 0.4865(8) 0.051(3) Uani 0.45(2) 1 d G U P B 2
H53A H 0.335920 0.484458 0.550878 0.062 Uiso 0.45(2) 1 calc R U P B 2
C48A C 0.5049(13) 0.5004(6) 0.5116(8) 0.055(3) Uani 0.45(2) 1 d G U P B 2
H48A H 0.566609 0.504776 0.593099 0.066 Uiso 0.45(2) 1 calc R U P B 2
C49A C 0.5517(6) 0.5062(5) 0.4174(15) 0.046(3) Uani 0.45(2) 1 d G U P B 2
H49A H 0.645402 0.514413 0.434505 0.055 Uiso 0.45(2) 1 calc R U P B 2
C50A C 0.4615(13) 0.4998(5) 0.2981(11) 0.041(3) Uani 0.45(2) 1 d G U P B 2
H50A H 0.493508 0.503733 0.233688 0.049 Uiso 0.45(2) 1 calc R U P B 2

loop_
_atom_site_aniso_label
_atom_site_aniso_U_11
_atom_site_aniso_U_22
_atom_site_aniso_U_33
_atom_site_aniso_U_23
_atom_site_aniso_U_13
_atom_site_aniso_U_12
Br1 0.0440(2) 0.02581(19) 0.01816(17) 0.00072(14) 0.01310(13) -0.00930(16)
O1 0.0204(10) 0.0209(11) 0.0223(11) -0.0017(9) 0.0084(9) -0.0017(9)
N2 0.0236(11) 0.0191(15) 0.0164(11) 0.0002(11) 0.0084(9) -0.0021(11)
N1 0.0249(13) 0.0217(14) 0.0185(13) -0.0005(11) 0.0098(11) -0.0031(11)
C10 0.0333(17) 0.0254(17) 0.0217(17) -0.0022(14) 0.0100(14) -0.0004(14)
C11 0.0313(16) 0.0229(16) 0.0202(16) 0.0001(12) 0.0100(14) 0.0008(13)
C1 0.0232(14) 0.0190(15) 0.0218(16) -0.0012(12) 0.0097(13) -0.0002(12)
C38 0.0333(18) 0.0258(19) 0.031(2) 0.0002(15) 0.0071(16) 0.0042(15)
C2 0.0278(15) 0.0178(16) 0.0180(16) -0.0006(12) 0.0097(13) -0.0011(13)
C12 0.0216(12) 0.0229(15) 0.0170(13) -0.0006(15) 0.0068(10) -0.0030(14)
C36 0.0254(15) 0.0188(15) 0.0160(14) -0.0003(12) 0.0069(12) -0.0029(12)
C3 0.0261(15) 0.0229(16) 0.0233(16) -0.0016(13) 0.0079(13) -0.0044(13)
C37 0.0266(16) 0.0236(18) 0.0232(17) -0.0017(14) 0.0089(13) 0.0022(13)
C6 0.0281(15) 0.0202(16) 0.0198(15) 0.0033(13) 0.0068(13) 0.0026(13)
C13 0.0215(14) 0.0220(16) 0.0210(16) -0.0016(13) 0.0081(13) -0.0007(12)
C41 0.0265(15) 0.0252(17) 0.0216(16) 0.0011(13) 0.0100(13) -0.0051(13)
C8 0.0262(15) 0.0201(16) 0.0212(16) 0.0037(13) 0.0069(13) 0.0011(13)
C40 0.0362(18) 0.0245(18) 0.0278(18) -0.0018(14) 0.0122(15) -0.0098(15)
C24 0.0341(17) 0.0207(16) 0.0177(15) -0.0023(12) 0.0085(13) -0.0057(13)
C5 0.0357(17) 0.0232(17) 0.0220(16) 0.0050(13) 0.0113(14) -0.0009(14)
C39 0.047(2) 0.0193(17) 0.034(2) 0.0015(15) 0.0141(18) -0.0053(15)
C7 0.0321(17) 0.0197(17) 0.0230(17) 0.0033(13) 0.0064(14) 0.0004(13)
C18 0.0347(19) 0.0286(19) 0.033(2) 0.0006(16) 0.0045(16) 0.0058(15)
C20 0.068(3) 0.0272(19) 0.0227(18) -0.0038(15) 0.0130(18) 0.0066(18)
C44 0.0306(19) 0.059(3) 0.039(2) 0.000(2) 0.0027(18) -0.0041(19)
C19 0.045(2) 0.0285(19) 0.0193(17) 0.0048(14) 0.0077(15) -0.0036(16)
C25 0.0334(17) 0.0265(18) 0.0219(17) 0.0037(14) 0.0055(14) -0.0063(14)
C14 0.0365(19) 0.030(2) 0.0313(19) 0.0047(15) 0.0120(16) -0.0092(16)
C26 0.047(2) 0.033(2) 0.0215(18) 0.0001(16) -0.0003(16) -0.0131(17)
C9 0.0317(17) 0.0290(19) 0.0173(16) -0.0008(14) 0.0079(14) -0.0011(14)
C28 0.060(3) 0.0265(19) 0.0261(19) -0.0059(16) 0.0180(19) -0.0022(18)
C4 0.0304(16) 0.0224(16) 0.0264(17) 0.0006(13) 0.0133(14) -0.0031(13)
C42 0.0257(16) 0.0314(19) 0.0308(18) -0.0005(15) 0.0116(14) -0.0060(14)
C33 0.0268(17) 0.039(2) 0.0275(18) 0.0010(16) 0.0006(14) -0.0040(16)
C35 0.039(2) 0.044(2) 0.048(3) 0.009(2) 0.009(2) 0.0031(19)
C45 0.0281(17) 0.0292(19) 0.038(2) 0.0013(15) 0.0149(16) 0.0017(14)
C30 0.040(2) 0.035(2) 0.0282(18) -0.0015(16) 0.0172(16) 0.0079(17)
C29 0.040(2) 0.0226(19) 0.0217(17) 0.0013(13) 0.0157(15) -0.0001(14)
C34 0.0325(19) 0.058(3) 0.046(3) 0.011(2) 0.0095(18) -0.001(2)
C46 0.037(2) 0.060(3) 0.041(2) 0.002(2) 0.0219(19) 0.000(2)
C27 0.068(3) 0.035(2) 0.024(2) -0.0085(16) 0.014(2) -0.010(2)
C43 0.0333(19) 0.055(3) 0.045(2) 0.001(2) 0.0232(18) -0.0034(19)
C23 0.080(8) 0.039(7) 0.037(7) -0.002(7) 0.016(7) 0.006(7)
C32 0.043(2) 0.059(3) 0.042(2) 0.003(2) 0.025(2) 0.010(2)
C15 0.043(2) 0.060(3) 0.048(3) 0.014(2) 0.006(2) -0.026(2)
C31 0.073(3) 0.043(3) 0.048(3) 0.015(2) 0.029(3) 0.023(3)
C17 0.054(3) 0.057(3) 0.056(3) -0.003(2) 0.034(2) -0.020(2)
C47 0.0301(19) 0.072(4) 0.040(2) -0.004(2) 0.0078(18) -0.002(2)
C16 0.062(3) 0.026(2) 0.061(3) 0.002(2) 0.024(3) -0.013(2)
B1 0.0222(16) 0.0235(19) 0.0174(16) 0.0031(14) 0.0094(14) -0.0011(13)
C22 0.074(7) 0.036(6) 0.029(6) -0.009(6) 0.013(6) 0.010(6)
C21 0.073(7) 0.041(7) 0.037(6) -0.006(6) 0.015(6) 0.010(6)
C53 0.056(5) 0.071(5) 0.065(5) 0.015(4) 0.033(4) 0.007(4)
C48 0.056(4) 0.063(5) 0.067(5) 0.005(4) 0.033(4) 0.007(4)
C49 0.058(5) 0.053(4) 0.067(5) 0.003(4) 0.035(4) 0.009(4)
C50 0.060(5) 0.056(5) 0.067(5) 0.002(4) 0.032(4) 0.012(4)
C51 0.057(5) 0.058(5) 0.070(5) 0.008(4) 0.026(4) 0.009(4)
C52 0.052(4) 0.066(5) 0.068(5) 0.014(4) 0.027(4) 0.006(4)
C22A 0.082(4) 0.042(3) 0.033(3) -0.013(2) -0.006(3) 0.021(3)
C23A 0.086(4) 0.044(3) 0.047(3) 0.002(2) 0.044(3) 0.013(3)
C21A 0.071(3) 0.027(2) 0.030(2) -0.0076(19) 0.015(2) 0.007(2)
C51A 0.033(5) 0.043(4) 0.057(5) 0.009(4) 0.025(4) 0.003(4)
C52A 0.039(4) 0.056(5) 0.051(5) 0.016(4) 0.026(4) 0.007(4)
C53A 0.048(5) 0.063(5) 0.049(5) 0.020(4) 0.026(4) 0.007(4)
C48A 0.054(5) 0.061(5) 0.048(5) 0.014(4) 0.014(4) 0.003(5)
C49A 0.040(4) 0.050(5) 0.051(6) 0.011(4) 0.020(4) -0.002(4)
C50A 0.035(5) 0.041(4) 0.053(5) 0.009(4) 0.023(4) 0.003(4)

loop_
_atom_type_symbol
_atom_type_description
_atom_type_scat_dispersion_real
_atom_type_scat_dispersion_imag
_atom_type_scat_source
C C 0.0181 0.0091 'International Tables Vol C Tables 4.2.6.8 and 6.1.1.4'
H H 0.0000 0.0000 'International Tables Vol C Tables 4.2.6.8 and 6.1.1.4'
B B 0.0090 0.0039 'International Tables Vol C Tables 4.2.6.8 and 6.1.1.4'
Br Br -0.6763 1.2805 'International Tables Vol C Tables 4.2.6.8 and 6.1.1.4'
N N 0.0311 0.0180 'International Tables Vol C Tables 4.2.6.8 and 6.1.1.4'
O O 0.0492 0.0322 'International Tables Vol C Tables 4.2.6.8 and 6.1.1.4'

loop_
_geom_angle_atom_site_label_1
_geom_angle_atom_site_label_2
_geom_angle_atom_site_label_3
_geom_angle
_geom_angle_site_symmetry_1
_geom_angle_site_symmetry_3
_geom_angle_publ_flag
C1 O1 C13 103.8(3) . . ?
C12 N2 C36 110.7(3) . . ?
C12 N2 B1 130.1(3) . . ?
B1 N2 C36 119.2(3) . . ?
C2 N1 C24 110.7(3) . . ?
C2 N1 B1 127.1(3) . . ?
B1 N1 C24 121.1(3) . . ?
C11 C10 C20 120.8(4) . . ?
C11 C10 C9 119.1(3) . . ?
C9 C10 C20 119.9(3) . . ?
C10 C11 H11 119.5 . . ?
C10 C11 C12 121.0(3) . . ?
C12 C11 H11 119.5 . . ?
O1 C1 C6 117.3(3) . . ?
C2 C1 O1 117.0(3) . . ?
C2 C1 C6 124.3(3) . . ?
C37 C38 H38 119.5 . . ?
C39 C38 H38 119.5 . . ?
C39 C38 C37 121.0(4) . . ?
C1 C2 N1 118.8(3) . . ?
C1 C2 C3 116.3(3) . . ?
C3 C2 N1 124.9(3) . . ?
C11 C12 N2 124.3(4) . . ?
C13 C12 N2 119.5(3) . . ?
C13 C12 C11 116.1(3) . . ?
C37 C36 N2 119.8(3) . . ?
C37 C36 C41 122.0(3) . . ?
C41 C36 N2 118.1(3) . . ?
C2 C3 H3 119.4 . . ?
C4 C3 C2 121.3(3) . . ?
C4 C3 H3 119.4 . . ?
C38 C37 C45 118.8(3) . . ?
C36 C37 C38 117.9(3) . . ?
C36 C37 C45 123.3(3) . . ?
C1 C6 C7 115.6(3) . . ?
C5 C6 C1 116.3(3) . . ?
C5 C6 C7 127.3(3) . . ?
O1 C13 C8 117.7(3) . . ?
C12 C13 O1 117.0(3) . . ?
C12 C13 C8 123.5(3) . . ?
C36 C41 C42 122.7(3) . . ?
C40 C41 C36 117.4(3) . . ?
C40 C41 C42 119.8(3) . . ?
C13 C8 C7 115.0(3) . . ?
C9 C8 C13 116.9(3) . . ?
C9 C8 C7 127.2(3) . . ?
C41 C40 H40 119.3 . . ?
C39 C40 C41 121.5(4) . . ?
C39 C40 H40 119.3 . . ?
C25 C24 N1 121.0(3) . . ?
C29 C24 N1 118.0(3) . . ?
C29 C24 C25 121.0(3) . . ?
C6 C5 H5 119.4 . . ?
C6 C5 C4 121.2(3) . . ?
C4 C5 H5 119.4 . . ?
C38 C39 C40 120.2(4) . . ?
C38 C39 H39 119.9 . . ?
C40 C39 H39 119.9 . . ?
C6 C7 C8 104.0(3) . . ?
C18 C7 C6 110.5(3) . . ?
C18 C7 C8 111.3(3) . . ?
C19 C7 C6 110.9(3) . . ?
C19 C7 C8 110.6(3) . . ?
C19 C7 C18 109.4(3) . . ?
C7 C18 H18A 109.5 . . ?
C7 C18 H18B 109.5 . . ?
C7 C18 H18C 109.5 . . ?
H18A C18 H18B 109.5 . . ?
H18A C18 H18C 109.5 . . ?
H18B C18 H18C 109.5 . . ?
C10 C20 C22 95.7(10) . . ?
C10 C20 C23A 107.7(4) . . ?
C23 C20 C10 118.7(12) . . ?
C23 C20 C22 108.6(9) . . ?
C23 C20 C21 112.6(9) . . ?
C21 C20 C10 112.4(11) . . ?
C21 C20 C22 106.6(8) . . ?
C22A C20 C10 111.1(4) . . ?
C22A C20 C23A 108.5(4) . . ?
C22A C20 C21A 110.3(4) . . ?
C21A C20 C10 112.8(3) . . ?
C21A C20 C23A 106.1(4) . . ?
H44A C44 H44B 109.5 . . ?
H44A C44 H44C 109.5 . . ?
H44B C44 H44C 109.5 . . ?
C42 C44 H44A 109.5 . . ?
C42 C44 H44B 109.5 . . ?
C42 C44 H44C 109.5 . . ?
C7 C19 H19A 109.5 . . ?
C7 C19 H19B 109.5 . . ?
C7 C19 H19C 109.5 . . ?
H19A C19 H19B 109.5 . . ?
H19A C19 H19C 109.5 . . ?
H19B C19 H19C 109.5 . . ?
C24 C25 C33 123.2(3) . . ?
C26 C25 C24 118.2(4) . . ?
C26 C25 C33 118.5(4) . . ?
C15 C14 C4 112.2(3) . . ?
C15 C14 C17 108.7(4) . . ?
C15 C14 C16 108.4(4) . . ?
C17 C14 C4 109.8(4) . . ?
C17 C14 C16 109.1(4) . . ?
C16 C14 C4 108.6(4) . . ?
C25 C26 H26 119.4 . . ?
C27 C26 C25 121.2(4) . . ?
C27 C26 H26 119.4 . . ?
C10 C9 H9 119.6 . . ?
C8 C9 C10 120.7(3) . . ?
C8 C9 H9 119.6 . . ?
C29 C28 H28 119.5 . . ?
C27 C28 H28 119.5 . . ?
C27 C28 C29 121.1(4) . . ?
C3 C4 C5 119.1(3) . . ?
C3 C4 C14 123.1(3) . . ?
C5 C4 C14 117.7(3) . . ?
C41 C42 C44 111.0(4) . . ?
C41 C42 H42 107.7 . . ?
C41 C42 C43 111.6(3) . . ?
C44 C42 H42 107.7 . . ?
C44 C42 C43 110.8(3) . . ?
C43 C42 H42 107.7 . . ?
C25 C33 H33 108.3 . . ?
C35 C33 C25 110.2(4) . . ?
C35 C33 H33 108.3 . . ?
C34 C33 C25 112.3(4) . . ?
C34 C33 H33 108.3 . . ?
C34 C33 C35 109.3(4) . . ?
C33 C35 H35A 109.5 . . ?
C33 C35 H35B 109.5 . . ?
C33 C35 H35C 109.5 . . ?
H35A C35 H35B 109.5 . . ?
H35A C35 H35C 109.5 . . ?
H35B C35 H35C 109.5 . . ?
C37 C45 H45 107.5 . . ?
C37 C45 C46 112.4(4) . . ?
C37 C45 C47 111.2(4) . . ?
C46 C45 H45 107.5 . . ?
C46 C45 C47 110.5(4) . . ?
C47 C45 H45 107.5 . . ?
C29 C30 H30 107.7 . . ?
C29 C30 C32 111.4(3) . . ?
C29 C30 C31 111.4(4) . . ?
C32 C30 H30 107.7 . . ?
C32 C30 C31 110.8(4) . . ?
C31 C30 H30 107.7 . . ?
C24 C29 C28 118.3(4) . . ?
C24 C29 C30 122.3(3) . . ?
C28 C29 C30 119.4(4) . . ?
C33 C34 H34A 109.5 . . ?
C33 C34 H34B 109.5 . . ?
C33 C34 H34C 109.5 . . ?
H34A C34 H34B 109.5 . . ?
H34A C34 H34C 109.5 . . ?
H34B C34 H34C 109.5 . . ?
C45 C46 H46A 109.5 . . ?
C45 C46 H46B 109.5 . . ?
C45 C46 H46C 109.5 . . ?
H46A C46 H46B 109.5 . . ?
H46A C46 H46C 109.5 . . ?
H46B C46 H46C 109.5 . . ?
C26 C27 H27 119.9 . . ?
C28 C27 C26 120.1(4) . . ?
C28 C27 H27 119.9 . . ?
C42 C43 H43A 109.5 . . ?
C42 C43 H43B 109.5 . . ?
C42 C43 H43C 109.5 . . ?
H43A C43 H43B 109.5 . . ?
H43A C43 H43C 109.5 . . ?
H43B C43 H43C 109.5 . . ?
C20 C23 H23A 109.5 . . ?
C20 C23 H23B 109.5 . . ?
C20 C23 H23C 109.5 . . ?
H23A C23 H23B 109.5 . . ?
H23A C23 H23C 109.5 . . ?
H23B C23 H23C 109.5 . . ?
C30 C32 H32A 109.5 . . ?
C30 C32 H32B 109.5 . . ?
C30 C32 H32C 109.5 . . ?
H32A C32 H32B 109.5 . . ?
H32A C32 H32C 109.5 . . ?
H32B C32 H32C 109.5 . . ?
C14 C15 H15A 109.5 . . ?
C14 C15 H15B 109.5 . . ?
C14 C15 H15C 109.5 . . ?
H15A C15 H15B 109.5 . . ?
H15A C15 H15C 109.5 . . ?
H15B C15 H15C 109.5 . . ?
C30 C31 H31A 109.5 . . ?
C30 C31 H31B 109.5 . . ?
C30 C31 H31C 109.5 . . ?
H31A C31 H31B 109.5 . . ?
H31A C31 H31C 109.5 . . ?
H31B C31 H31C 109.5 . . ?
C14 C17 H17A 109.5 . . ?
C14 C17 H17B 109.5 . . ?
C14 C17 H17C 109.5 . . ?
H17A C17 H17B 109.5 . . ?
H17A C17 H17C 109.5 . . ?
H17B C17 H17C 109.5 . . ?
C45 C47 H47A 109.5 . . ?
C45 C47 H47B 109.5 . . ?
C45 C47 H47C 109.5 . . ?
H47A C47 H47B 109.5 . . ?
H47A C47 H47C 109.5 . . ?
H47B C47 H47C 109.5 . . ?
C14 C16 H16A 109.5 . . ?
C14 C16 H16B 109.5 . . ?
C14 C16 H16C 109.5 . . ?
H16A C16 H16B 109.5 . . ?
H16A C16 H16C 109.5 . . ?
H16B C16 H16C 109.5 . . ?
N2 B1 Br1 111.4(2) . . ?
N1 B1 Br1 111.8(2) . . ?
N1 B1 N2 136.7(3) . . ?
C20 C22 H22A 109.5 . . ?
C20 C22 H22B 109.5 . . ?
C20 C22 H22C 109.5 . . ?
H22A C22 H22B 109.5 . . ?
H22A C22 H22C 109.5 . . ?
H22B C22 H22C 109.5 . . ?
C20 C21 H21A 109.5 . . ?
C20 C21 H21B 109.5 . . ?
C20 C21 H21C 109.5 . . ?
H21A C21 H21B 109.5 . . ?
H21A C21 H21C 109.5 . . ?
H21B C21 H21C 109.5 . . ?
C48 C53 H53 120.0 . . ?
C48 C53 C52 120.0 . . ?
C52 C53 H53 120.0 . . ?
C53 C48 H48 120.0 . . ?
C53 C48 C49 120.0 . . ?
C49 C48 H48 120.0 . . ?
C48 C49 H49 120.0 . . ?
C48 C49 C50 120.0 . . ?
C50 C49 H49 120.0 . . ?
C49 C50 H50 120.0 . . ?
C51 C50 C49 120.0 . . ?
C51 C50 H50 120.0 . . ?
C50 C51 H51 120.0 . . ?
C52 C51 C50 120.0 . . ?
C52 C51 H51 120.0 . . ?
C53 C52 H52 120.0 . . ?
C51 C52 C53 120.0 . . ?
C51 C52 H52 120.0 . . ?
C20 C22A H22D 109.5 . . ?
C20 C22A H22E 109.5 . . ?
C20 C22A H22F 109.5 . . ?
H22D C22A H22E 109.5 . . ?
H22D C22A H22F 109.5 . . ?
H22E C22A H22F 109.5 . . ?
C20 C23A H23D 109.5 . . ?
C20 C23A H23E 109.5 . . ?
C20 C23A H23F 109.5 . . ?
H23D C23A H23E 109.5 . . ?
H23D C23A H23F 109.5 . . ?
H23E C23A H23F 109.5 . . ?
C20 C21A H21D 109.5 . . ?
C20 C21A H21E 109.5 . . ?
C20 C21A H21F 109.5 . . ?
H21D C21A H21E 109.5 . . ?
H21D C21A H21F 109.5 . . ?
H21E C21A H21F 109.5 . . ?
C52A C51A H51A 120.0 . . ?
C52A C51A C50A 120.0 . . ?
C50A C51A H51A 120.0 . . ?
C51A C52A H52A 120.0 . . ?
C53A C52A C51A 120.0 . . ?
C53A C52A H52A 120.0 . . ?
C52A C53A H53A 120.0 . . ?
C48A C53A C52A 120.0 . . ?
C48A C53A H53A 120.0 . . ?
C53A C48A H48A 120.0 . . ?
C53A C48A C49A 120.0 . . ?
C49A C48A H48A 120.0 . . ?
C48A C49A H49A 120.0 . . ?
C50A C49A C48A 120.0 . . ?
C50A C49A H49A 120.0 . . ?
C51A C50A H50A 120.0 . . ?
C49A C50A C51A 120.0 . . ?
C49A C50A H50A 120.0 . . ?

loop_
_geom_bond_atom_site_label_1
_geom_bond_atom_site_label_2
_geom_bond_distance
_geom_bond_site_symmetry_2
_geom_bond_publ_flag
Br1 B1 1.980(4) . ?
O1 C1 1.384(4) . ?
O1 C13 1.384(4) . ?
N2 C12 1.430(4) . ?
N2 C36 1.461(4) . ?
N2 B1 1.454(5) . ?
N1 C2 1.434(4) . ?
N1 C24 1.454(4) . ?
N1 B1 1.439(5) . ?
C10 C11 1.394(5) . ?
C10 C20 1.543(5) . ?
C10 C9 1.407(6) . ?
C11 H11 0.9500 . ?
C11 C12 1.401(5) . ?
C1 C2 1.373(5) . ?
C1 C6 1.398(5) . ?
C38 H38 0.9500 . ?
C38 C37 1.400(5) . ?
C38 C39 1.379(6) . ?
C2 C3 1.407(5) . ?
C12 C13 1.378(5) . ?
C36 C37 1.395(5) . ?
C36 C41 1.412(5) . ?
C3 H3 0.9500 . ?
C3 C4 1.384(5) . ?
C37 C45 1.518(5) . ?
C6 C5 1.386(5) . ?
C6 C7 1.541(5) . ?
C13 C8 1.395(5) . ?
C41 C40 1.392(5) . ?
C41 C42 1.512(5) . ?
C8 C7 1.546(5) . ?
C8 C9 1.380(5) . ?
C40 H40 0.9500 . ?
C40 C39 1.380(6) . ?
C24 C25 1.404(5) . ?
C24 C29 1.402(5) . ?
C5 H5 0.9500 . ?
C5 C4 1.410(5) . ?
C39 H39 0.9500 . ?
C7 C18 1.541(5) . ?
C7 C19 1.531(5) . ?
C18 H18A 0.9800 . ?
C18 H18B 0.9800 . ?
C18 H18C 0.9800 . ?
C20 C23 1.499(10) . ?
C20 C22 1.572(10) . ?
C20 C21 1.526(9) . ?
C20 C22A 1.503(6) . ?
C20 C23A 1.568(6) . ?
C20 C21A 1.533(5) . ?
C44 H44A 0.9800 . ?
C44 H44B 0.9800 . ?
C44 H44C 0.9800 . ?
C44 C42 1.529(6) . ?
C19 H19A 0.9800 . ?
C19 H19B 0.9800 . ?
C19 H19C 0.9800 . ?
C25 C26 1.400(5) . ?
C25 C33 1.532(6) . ?
C14 C4 1.538(5) . ?
C14 C15 1.524(6) . ?
C14 C17 1.529(7) . ?
C14 C16 1.537(7) . ?
C26 H26 0.9500 . ?
C26 C27 1.381(8) . ?
C9 H9 0.9500 . ?
C28 H28 0.9500 . ?
C28 C29 1.406(5) . ?
C28 C27 1.369(7) . ?
C42 H42 1.0000 . ?
C42 C43 1.535(6) . ?
C33 H33 1.0000 . ?
C33 C35 1.530(6) . ?
C33 C34 1.527(6) . ?
C35 H35A 0.9800 . ?
C35 H35B 0.9800 . ?
C35 H35C 0.9800 . ?
C45 H45 1.0000 . ?
C45 C46 1.530(6) . ?
C45 C47 1.538(6) . ?
C30 H30 1.0000 . ?
C30 C29 1.518(5) . ?
C30 C32 1.527(6) . ?
C30 C31 1.528(6) . ?
C34 H34A 0.9800 . ?
C34 H34B 0.9800 . ?
C34 H34C 0.9800 . ?
C46 H46A 0.9800 . ?
C46 H46B 0.9800 . ?
C46 H46C 0.9800 . ?
C27 H27 0.9500 . ?
C43 H43A 0.9800 . ?
C43 H43B 0.9800 . ?
C43 H43C 0.9800 . ?
C23 H23A 0.9800 . ?
C23 H23B 0.9800 . ?
C23 H23C 0.9800 . ?
C32 H32A 0.9800 . ?
C32 H32B 0.9800 . ?
C32 H32C 0.9800 . ?
C15 H15A 0.9800 . ?
C15 H15B 0.9800 . ?
C15 H15C 0.9800 . ?
C31 H31A 0.9800 . ?
C31 H31B 0.9800 . ?
C31 H31C 0.9800 . ?
C17 H17A 0.9800 . ?
C17 H17B 0.9800 . ?
C17 H17C 0.9800 . ?
C47 H47A 0.9800 . ?
C47 H47B 0.9800 . ?
C47 H47C 0.9800 . ?
C16 H16A 0.9800 . ?
C16 H16B 0.9800 . ?
C16 H16C 0.9800 . ?
C22 H22A 0.9800 . ?
C22 H22B 0.9800 . ?
C22 H22C 0.9800 . ?
C21 H21A 0.9800 . ?
C21 H21B 0.9800 . ?
C21 H21C 0.9800 . ?
C53 H53 0.9500 . ?
C53 C48 1.3900 . ?
C53 C52 1.3900 . ?
C48 H48 0.9500 . ?
C48 C49 1.3900 . ?
C49 H49 0.9500 . ?
C49 C50 1.3900 . ?
C50 H50 0.9500 . ?
C50 C51 1.3900 . ?
C51 H51 0.9500 . ?
C51 C52 1.3900 . ?
C52 H52 0.9500 . ?
C22A H22D 0.9800 . ?
C22A H22E 0.9800 . ?
C22A H22F 0.9800 . ?
C23A H23D 0.9800 . ?
C23A H23E 0.9800 . ?
C23A H23F 0.9800 . ?
C21A H21D 0.9800 . ?
C21A H21E 0.9800 . ?
C21A H21F 0.9800 . ?
C51A H51A 0.9500 . ?
C51A C52A 1.3900 . ?
C51A C50A 1.3900 . ?
C52A H52A 0.9500 . ?
C52A C53A 1.3900 . ?
C53A H53A 0.9500 . ?
C53A C48A 1.3900 . ?
C48A H48A 0.9500 . ?
C48A C49A 1.3900 . ?
C49A H49A 0.9500 . ?
C49A C50A 1.3900 . ?
C50A H50A 0.9500 . ?

loop_
_geom_torsion_atom_site_label_1
_geom_torsion_atom_site_label_2
_geom_torsion_atom_site_label_3
_geom_torsion_atom_site_label_4
_geom_torsion
_geom_torsion_site_symmetry_1
_geom_torsion_site_symmetry_2
_geom_torsion_site_symmetry_3
_geom_torsion_site_symmetry_4
_geom_torsion_publ_flag
O1 C1 C2 N1 -0.6(5) . . . . ?
O1 C1 C2 C3 179.5(3) . . . . ?
O1 C1 C6 C5 179.2(3) . . . . ?
O1 C1 C6 C7 8.1(4) . . . . ?
O1 C13 C8 C7 -10.7(4) . . . . ?
O1 C13 C8 C9 179.1(3) . . . . ?
N2 C12 C13 O1 2.9(4) . . . . ?
N2 C12 C13 C8 -161.3(3) . . . . ?
N2 C36 C37 C38 177.0(3) . . . . ?
N2 C36 C37 C45 -2.0(5) . . . . ?
N2 C36 C41 C40 -178.9(3) . . . . ?
N2 C36 C41 C42 -0.3(5) . . . . ?
N1 C2 C3 C4 -173.8(3) . . . . ?
N1 C24 C25 C26 -176.2(3) . . . . ?
N1 C24 C25 C33 7.0(6) . . . . ?
N1 C24 C29 C28 175.7(3) . . . . ?
N1 C24 C29 C30 -5.2(5) . . . . ?
C10 C11 C12 N2 173.0(3) . . . . ?
C10 C11 C12 C13 -7.1(5) . . . . ?
C11 C10 C20 C23 43.6(12) . . . . ?
C11 C10 C20 C22 -71.3(10) . . . . ?
C11 C10 C20 C21 178.1(11) . . . . ?
C11 C10 C20 C22A -136.2(5) . . . . ?
C11 C10 C20 C23A 105.1(5) . . . . ?
C11 C10 C20 C21A -11.7(6) . . . . ?
C11 C10 C9 C8 7.8(6) . . . . ?
C11 C12 C13 O1 -177.0(3) . . . . ?
C11 C12 C13 C8 18.7(5) . . . . ?
C1 O1 C13 C12 -104.1(3) . . . . ?
C1 O1 C13 C8 61.1(4) . . . . ?
C1 C2 C3 C4 6.1(5) . . . . ?
C1 C6 C5 C4 -3.5(5) . . . . ?
C1 C6 C7 C8 40.2(4) . . . . ?
C1 C6 C7 C18 -79.4(4) . . . . ?
C1 C6 C7 C19 159.1(3) . . . . ?
C38 C37 C45 C46 -68.4(5) . . . . ?
C38 C37 C45 C47 56.2(5) . . . . ?
C2 N1 C24 C25 103.8(4) . . . . ?
C2 N1 C24 C29 -75.1(4) . . . . ?
C2 N1 B1 Br1 170.0(3) . . . . ?
C2 N1 B1 N2 -14.9(6) . . . . ?
C2 C1 C6 C5 12.8(5) . . . . ?
C2 C1 C6 C7 -158.2(3) . . . . ?
C2 C3 C4 C5 2.3(6) . . . . ?
C2 C3 C4 C14 179.9(4) . . . . ?
C12 N2 C36 C37 -97.3(3) . . . . ?
C12 N2 C36 C41 79.5(3) . . . . ?
C12 N2 B1 Br1 -160.6(2) . . . . ?
C12 N2 B1 N1 24.3(6) . . . . ?
C12 C13 C8 C7 153.5(3) . . . . ?
C12 C13 C8 C9 -16.7(5) . . . . ?
C36 N2 C12 C11 24.6(4) . . . . ?
C36 N2 C12 C13 -155.4(3) . . . . ?
C36 N2 B1 Br1 18.2(4) . . . . ?
C36 N2 B1 N1 -156.9(4) . . . . ?
C36 C37 C45 C46 110.6(4) . . . . ?
C36 C37 C45 C47 -124.9(4) . . . . ?
C36 C41 C40 C39 1.8(5) . . . . ?
C36 C41 C42 C44 -114.9(4) . . . . ?
C36 C41 C42 C43 120.9(4) . . . . ?
C37 C38 C39 C40 -2.3(6) . . . . ?
C37 C36 C41 C40 -2.1(5) . . . . ?
C37 C36 C41 C42 176.5(3) . . . . ?
C6 C1 C2 N1 165.8(3) . . . . ?
C6 C1 C2 C3 -14.1(5) . . . . ?
C6 C5 C4 C3 -3.6(6) . . . . ?
C6 C5 C4 C14 178.7(4) . . . . ?
C13 O1 C1 C2 108.0(3) . . . . ?
C13 O1 C1 C6 -59.4(4) . . . . ?
C13 C8 C7 C6 -38.9(4) . . . . ?
C13 C8 C7 C18 80.1(4) . . . . ?
C13 C8 C7 C19 -158.0(3) . . . . ?
C13 C8 C9 C10 2.7(6) . . . . ?
C41 C36 C37 C38 0.3(5) . . . . ?
C41 C36 C37 C45 -178.6(3) . . . . ?
C41 C40 C39 C38 0.4(6) . . . . ?
C40 C41 C42 C44 63.6(5) . . . . ?
C40 C41 C42 C43 -60.5(5) . . . . ?
C24 N1 C2 C1 133.0(3) . . . . ?
C24 N1 C2 C3 -47.2(5) . . . . ?
C24 N1 B1 Br1 2.5(4) . . . . ?
C24 N1 B1 N2 177.6(4) . . . . ?
C24 C25 C26 C27 -0.5(6) . . . . ?
C24 C25 C33 C35 121.5(4) . . . . ?
C24 C25 C33 C34 -116.5(4) . . . . ?
C5 C6 C7 C8 -129.7(4) . . . . ?
C5 C6 C7 C18 110.7(4) . . . . ?
C5 C6 C7 C19 -10.8(5) . . . . ?
C39 C38 C37 C36 1.9(6) . . . . ?
C39 C38 C37 C45 -179.1(4) . . . . ?
C7 C6 C5 C4 166.4(4) . . . . ?
C7 C8 C9 C10 -166.1(4) . . . . ?
C20 C10 C11 C12 -179.7(4) . . . . ?
C20 C10 C9 C8 -178.0(4) . . . . ?
C25 C24 C29 C28 -3.1(6) . . . . ?
C25 C24 C29 C30 175.9(4) . . . . ?
C25 C26 C27 C28 -0.9(7) . . . . ?
C26 C25 C33 C35 -55.2(5) . . . . ?
C26 C25 C33 C34 66.8(5) . . . . ?
C9 C10 C11 C12 -5.6(6) . . . . ?
C9 C10 C20 C23 -130.5(12) . . . . ?
C9 C10 C20 C22 114.6(10) . . . . ?
C9 C10 C20 C21 4.0(12) . . . . ?
C9 C10 C20 C22A 49.7(6) . . . . ?
C9 C10 C20 C23A -69.0(5) . . . . ?
C9 C10 C20 C21A 174.2(4) . . . . ?
C9 C8 C7 C6 130.1(4) . . . . ?
C9 C8 C7 C18 -110.9(4) . . . . ?
C9 C8 C7 C19 11.0(5) . . . . ?
C42 C41 C40 C39 -176.9(4) . . . . ?
C33 C25 C26 C27 176.3(4) . . . . ?
C29 C24 C25 C26 2.6(6) . . . . ?
C29 C24 C25 C33 -174.2(4) . . . . ?
C29 C28 C27 C26 0.3(7) . . . . ?
C27 C28 C29 C24 1.7(6) . . . . ?
C27 C28 C29 C30 -177.4(4) . . . . ?
C32 C30 C29 C24 -119.7(4) . . . . ?
C32 C30 C29 C28 59.3(5) . . . . ?
C15 C14 C4 C3 -4.2(6) . . . . ?
C15 C14 C4 C5 173.5(4) . . . . ?
C31 C30 C29 C24 116.1(4) . . . . ?
C31 C30 C29 C28 -64.9(5) . . . . ?
C17 C14 C4 C3 -125.1(4) . . . . ?
C17 C14 C4 C5 52.6(5) . . . . ?
C16 C14 C4 C3 115.6(4) . . . . ?
C16 C14 C4 C5 -66.7(5) . . . . ?
B1 N2 C12 C11 -156.5(3) . . . . ?
B1 N2 C12 C13 23.5(5) . . . . ?
B1 N2 C36 C37 83.6(4) . . . . ?
B1 N2 C36 C41 -99.5(4) . . . . ?
B1 N1 C2 C1 -35.6(5) . . . . ?
B1 N1 C2 C3 144.2(4) . . . . ?
B1 N1 C24 C25 -86.8(4) . . . . ?
B1 N1 C24 C29 94.3(4) . . . . ?
C53 C48 C49 C50 0.0 . . . . ?
C48 C53 C52 C51 0.0 . . . . ?
C48 C49 C50 C51 0.0 . . . . ?
C49 C50 C51 C52 0.0 . . . . ?
C50 C51 C52 C53 0.0 . . . . ?
C52 C53 C48 C49 0.0 . . . . ?
C51A C52A C53A C48A 0.0 . . . . ?
C52A C51A C50A C49A 0.0 . . . . ?
C52A C53A C48A C49A 0.0 . . . . ?
C53A C48A C49A C50A 0.0 . . . . ?
C48A C49A C50A C51A 0.0 . . . . ?
C50A C51A C52A C53A 0.0 . . . . ?
